data_1555974
loop_
_publ_author_name
'Vyas, Vijyesh K.'
'Bhanage, Bhalchandra M.'

_publ_section_title
;
 Kinetic Resolution Driven Diastereo- and Enantioselective Synthesis of
 cis-\b-Heteroaryl Amino Cycloalkanols by Ruthenium-Catalyzed Asymmetric
 Transfer Hydrogenation.
;
_journal_issue 24
_journal_name_full 'Organic letters'
_journal_page_first 6436
_journal_page_last 6439
_journal_paper_doi 10.1021/acs.orglett.6b03334
_journal_volume 18
_journal_year 2016
_chemical_absolute_configuration rmad
_chemical_formula_moiety 'C17 H14 Br N3 O'
_chemical_formula_sum 'C17 H14 Br N3 O'
_chemical_formula_weight 356.22
_space_group_crystal_system monoclinic
_space_group_IT_number 4
_space_group_name_Hall 'P 2yb'
_space_group_name_H-M_alt 'P 1 21 1'
_atom_sites_solution_hydrogens geom
_audit_creation_method SHELXL-2014
_cell_angle_alpha 90
_cell_angle_beta 99.157(2)
_cell_angle_gamma 90
_cell_formula_units_Z 2
_cell_length_a 5.4346(3)
_cell_length_b 9.6489(5)
_cell_length_c 14.5339(8)
_cell_measurement_reflns_used 9935
_cell_measurement_temperature 100(2)
_cell_measurement_theta_max 28.33
_cell_measurement_theta_min 2.84
_cell_volume 752.41(7)
_computing_cell_refinement 'Bruker SAINT'
_computing_data_collection 'Bruker APEX2'
_computing_data_reduction 'Bruker SAINT'
_computing_molecular_graphics 'Bruker SHELXTL'
_computing_publication_material 'Bruker SHELXTL'
_computing_structure_refinement 'SHELXL-2014 (Sheldrick 2014)'
_computing_structure_solution 'SHELXS-97 (Sheldrick 2008)'
_diffrn_ambient_temperature 100(2)
_diffrn_measured_fraction_theta_full 0.999
_diffrn_measured_fraction_theta_max 0.996
_diffrn_measurement_device_type 'Bruker PHOTON 100 CMOS'
_diffrn_measurement_method '\f and \w scans'
_diffrn_radiation_type MoK\a
_diffrn_radiation_wavelength 0.71073
_diffrn_reflns_av_R_equivalents 0.0305
_diffrn_reflns_av_unetI/netI 0.0389
_diffrn_reflns_Laue_measured_fraction_full 0.999
_diffrn_reflns_Laue_measured_fraction_max 0.996
_diffrn_reflns_limit_h_max 7
_diffrn_reflns_limit_h_min -7
_diffrn_reflns_limit_k_max 12
_diffrn_reflns_limit_k_min -12
_diffrn_reflns_limit_l_max 19
_diffrn_reflns_limit_l_min -19
_diffrn_reflns_number 19186
_diffrn_reflns_point_group_measured_fraction_full 0.999
_diffrn_reflns_point_group_measured_fraction_max 0.996
_diffrn_reflns_theta_full 25.242
_diffrn_reflns_theta_max 28.393
_diffrn_reflns_theta_min 2.839
_exptl_absorpt_coefficient_mu 2.737
_exptl_absorpt_correction_T_max 0.720
_exptl_absorpt_correction_T_min 0.541
_exptl_absorpt_correction_type multi-scan
_exptl_absorpt_process_details 'BRUKER SADABS'
_exptl_crystal_colour COLOURLESS
_exptl_crystal_density_diffrn 1.572
_exptl_crystal_description BLOCK
_exptl_crystal_F_000 360
_exptl_crystal_size_max 0.28
_exptl_crystal_size_mid 0.19
_exptl_crystal_size_min 0.12
_refine_diff_density_max 0.242
_refine_diff_density_min -0.272
_refine_diff_density_rms 0.059
_refine_ls_abs_structure_details
;
 Refined as an inversion twin.
;
_refine_ls_abs_structure_Flack 0.016(8)
_refine_ls_extinction_method none
_refine_ls_goodness_of_fit_ref 1.069
_refine_ls_hydrogen_treatment RIDING
_refine_ls_matrix_type full
_refine_ls_number_parameters 201
_refine_ls_number_reflns 3728
_refine_ls_number_restraints 1
_refine_ls_restrained_S_all 1.069
_refine_ls_R_factor_all 0.0252
_refine_ls_R_factor_gt 0.0222
_refine_ls_shift/su_max 0.001
_refine_ls_shift/su_mean 0.000
_refine_ls_structure_factor_coef Fsqd
_refine_ls_weighting_details 'w=1/[\s^2^(Fo^2^)+(0.0081P)^2^+0.0490P] where P=(Fo^2^+2Fc^2^)/3'
_refine_ls_weighting_scheme calc
_refine_ls_wR_factor_gt 0.0431
_refine_ls_wR_factor_ref 0.0440
_reflns_Friedel_coverage 0.890
_reflns_Friedel_fraction_full 0.999
_reflns_Friedel_fraction_max 0.997
_reflns_number_gt 3543
_reflns_number_total 3728
_reflns_threshold_expression 'I > 2\s(I)'
_cod_data_source_file ol6b03334_si_002.cif
_cod_data_source_block mo_SUB_2_0m
_cod_depositor_comments
;
The following automatic conversions were performed:

data item '_exptl_absorpt_correction_type' value 'MULTI-SCAN' was
changed to 'multi-scan' in accordance with the
/home/saulius/struct/COD-crude-data/automatic-downloads/DataCite-retrospective/ACS/depositions/lib/dictionaries/cif_core.dic
dictionary named 'cif_core.dic' version 2.4.2 last updated on
2011-04-26.

Automatic conversion script
Id: cif_fix_values 6909 2019-04-08 15:41:33Z antanas 
;
_cod_original_sg_symbol_H-M 'P 21'
_cod_database_code 1555974
_shelx_space_group_comment
;
The symmetry employed for this shelxl refinement is uniquely defined
by the following loop, which should always be used as a source of
symmetry information in preference to the above space-group names.
They are only intended as comments.
;
_shelxl_version_number 2014-3

loop_
_space_group_symop_operation_xyz
'x, y, z'
'-x, y+1/2, -z'

loop_
_atom_site_label
_atom_site_type_symbol
_atom_site_fract_x
_atom_site_fract_y
_atom_site_fract_z
_atom_site_U_iso_or_equiv
_atom_site_adp_type
_atom_site_occupancy
_atom_site_site_symmetry_order
_atom_site_calc_flag
_atom_site_refinement_flags_posn
_atom_site_refinement_flags_adp
Br1 Br 0.26170(4) 0.25298(3) 0.83996(2) 0.01715(7) Uani 1 1 d . .
O1 O 0.7253(3) 0.61817(17) 0.51120(12) 0.0131(4) Uani 1 1 d . .
H1 H 0.5975 0.5692 0.4958 0.020 Uiso 1 1 calc R U
N1 N 1.0666(4) 0.4260(2) 0.45802(14) 0.0100(4) Uani 1 1 d . .
N2 N 1.3017(4) 0.4464(2) 0.44260(15) 0.0119(4) Uani 1 1 d . .
N3 N 1.2983(4) 0.4442(3) 0.35185(15) 0.0125(5) Uani 1 1 d . .
C5 C 0.4627(4) 0.3512(3) 0.76654(16) 0.0126(5) Uani 1 1 d . .
C4 C 0.5727(4) 0.2777(2) 0.70183(15) 0.0108(6) Uani 1 1 d . .
H4 H 0.5509 0.1803 0.6950 0.013 Uiso 1 1 calc R U
C3 C 0.8453(4) 0.2967(2) 0.57080(17) 0.0116(5) Uani 1 1 d . .
H3A H 0.7245 0.2746 0.5143 0.014 Uiso 1 1 calc R U
H3B H 0.9445 0.2129 0.5910 0.014 Uiso 1 1 calc R U
C2 C 1.0147(4) 0.4190(3) 0.55330(16) 0.0103(5) Uani 1 1 d . .
H2 H 1.1774 0.4073 0.5956 0.012 Uiso 1 1 calc R U
C10 C 0.9100(4) 0.4104(2) 0.37646(16) 0.0106(5) Uani 1 1 d . .
H10 H 0.7351 0.3952 0.3679 0.013 Uiso 1 1 calc R U
C11 C 1.0595(4) 0.4214(2) 0.30858(16) 0.0102(5) Uani 1 1 d . .
C12 C 0.9941(4) 0.4093(3) 0.20691(16) 0.0117(5) Uani 1 1 d . .
C17 C 0.7765(5) 0.3418(3) 0.16801(18) 0.0190(6) Uani 1 1 d . .
H17 H 0.6710 0.3032 0.2076 0.023 Uiso 1 1 calc R U
C16 C 0.7115(5) 0.3300(3) 0.0720(2) 0.0258(7) Uani 1 1 d . .
H16 H 0.5621 0.2837 0.0462 0.031 Uiso 1 1 calc R U
C15 C 0.8642(5) 0.3857(3) 0.0140(2) 0.0273(7) Uani 1 1 d . .
H15 H 0.8211 0.3771 -0.0518 0.033 Uiso 1 1 calc R U
C1 C 0.8875(4) 0.5518(3) 0.58458(18) 0.0116(5) Uani 1 1 d . .
H1A H 1.0171 0.6187 0.6140 0.014 Uiso 1 1 calc R U
C8 C 0.7460(4) 0.4940(3) 0.65757(17) 0.0120(5) Uani 1 1 d . .
C7 C 0.6362(5) 0.5659(3) 0.72315(18) 0.0168(5) Uani 1 1 d . .
H7 H 0.6590 0.6632 0.7302 0.020 Uiso 1 1 calc R U
C6 C 0.4920(5) 0.4941(3) 0.77868(19) 0.0174(6) Uani 1 1 d . .
H6 H 0.4152 0.5416 0.8239 0.021 Uiso 1 1 calc R U
C14 C 1.0817(5) 0.4546(3) 0.0525(2) 0.0247(7) Uani 1 1 d . .
H14 H 1.1858 0.4942 0.0127 0.030 Uiso 1 1 calc R U
C13 C 1.1470(5) 0.4658(3) 0.14789(18) 0.0178(6) Uani 1 1 d . .
H13 H 1.2966 0.5120 0.1735 0.021 Uiso 1 1 calc R U
C9 C 0.7154(4) 0.3511(3) 0.64748(16) 0.0104(5) Uani 1 1 d . .

loop_
_atom_site_aniso_label
_atom_site_aniso_U_11
_atom_site_aniso_U_22
_atom_site_aniso_U_33
_atom_site_aniso_U_23
_atom_site_aniso_U_13
_atom_site_aniso_U_12
Br1 0.01892(11) 0.01937(12) 0.01486(11) 0.00076(15) 0.00791(8) -0.00390(14)
O1 0.0127(9) 0.0097(9) 0.0165(9) 0.0030(7) 0.0015(7) -0.0003(7)
N1 0.0064(9) 0.0100(10) 0.0139(11) 0.0007(9) 0.0031(8) 0.0007(8)
N2 0.0092(10) 0.0131(11) 0.0140(11) 0.0016(9) 0.0037(8) 0.0000(8)
N3 0.0097(11) 0.0123(12) 0.0153(12) 0.0011(9) 0.0009(9) -0.0003(8)
C5 0.0119(12) 0.0169(13) 0.0089(12) 0.0025(10) 0.0012(9) -0.0016(10)
C4 0.0105(10) 0.0109(16) 0.0108(11) 0.0007(9) 0.0008(8) -0.0002(9)
C3 0.0127(11) 0.0087(11) 0.0140(12) 0.0012(9) 0.0037(10) -0.0009(8)
C2 0.0091(11) 0.0116(12) 0.0104(12) 0.0003(10) 0.0017(9) 0.0008(9)
C10 0.0071(11) 0.0099(12) 0.0151(12) -0.0008(10) 0.0023(9) 0.0010(9)
C11 0.0084(11) 0.0074(11) 0.0149(12) 0.0000(10) 0.0017(9) 0.0011(9)
C12 0.0117(11) 0.0110(12) 0.0126(12) 0.0001(10) 0.0026(9) 0.0031(10)
C17 0.0160(13) 0.0230(15) 0.0187(15) -0.0019(11) 0.0046(11) -0.0022(11)
C16 0.0183(14) 0.0382(18) 0.0195(15) -0.0065(13) -0.0014(12) -0.0029(13)
C15 0.0247(15) 0.0426(19) 0.0139(14) -0.0071(13) 0.0006(12) 0.0081(13)
C1 0.0113(12) 0.0109(12) 0.0125(13) -0.0023(10) 0.0019(10) -0.0025(10)
C8 0.0111(12) 0.0121(14) 0.0120(13) 0.0013(10) -0.0004(10) -0.0006(10)
C7 0.0228(14) 0.0124(13) 0.0167(13) -0.0031(10) 0.0077(11) -0.0027(11)
C6 0.0234(14) 0.0153(13) 0.0154(14) -0.0032(11) 0.0089(11) -0.0004(11)
C14 0.0226(15) 0.0351(18) 0.0187(15) 0.0032(12) 0.0102(12) 0.0016(12)
C13 0.0152(12) 0.0215(15) 0.0182(14) -0.0034(11) 0.0070(10) -0.0023(10)
C9 0.0077(11) 0.0134(12) 0.0090(12) 0.0001(9) -0.0020(9) 0.0027(9)

loop_
_atom_type_symbol
_atom_type_description
_atom_type_scat_dispersion_real
_atom_type_scat_dispersion_imag
_atom_type_scat_source
C C 0.0033 0.0016 'International Tables Vol C Tables 4.2.6.8 and 6.1.1.4'
H H 0.0000 0.0000 'International Tables Vol C Tables 4.2.6.8 and 6.1.1.4'
Br Br -0.2901 2.4595 'International Tables Vol C Tables 4.2.6.8 and 6.1.1.4'
N N 0.0061 0.0033 'International Tables Vol C Tables 4.2.6.8 and 6.1.1.4'
O O 0.0106 0.0060 'International Tables Vol C Tables 4.2.6.8 and 6.1.1.4'

loop_
_geom_angle_atom_site_label_1
_geom_angle_atom_site_label_2
_geom_angle_atom_site_label_3
_geom_angle
C1 O1 H1 109.5
N2 N1 C10 110.6(2)
N2 N1 C2 119.78(19)
C10 N1 C2 129.6(2)
N3 N2 N1 107.57(19)
N2 N3 C11 108.94(19)
C4 C5 C6 122.6(2)
C4 C5 Br1 118.31(18)
C6 C5 Br1 119.12(19)
C9 C4 C5 117.7(2)
C9 C4 H4 121.1
C5 C4 H4 121.1
C9 C3 C2 102.56(19)
C9 C3 H3A 111.3
C2 C3 H3A 111.3
C9 C3 H3B 111.3
C2 C3 H3B 111.3
H3A C3 H3B 109.2
N1 C2 C3 113.7(2)
N1 C2 C1 113.7(2)
C3 C2 C1 106.07(18)
N1 C2 H2 107.7
C3 C2 H2 107.7
C1 C2 H2 107.7
N1 C10 C11 105.0(2)
N1 C10 H10 127.5
C11 C10 H10 127.5
N3 C11 C10 107.9(2)
N3 C11 C12 122.4(2)
C10 C11 C12 129.7(2)
C17 C12 C13 119.0(2)
C17 C12 C11 120.0(2)
C13 C12 C11 121.0(2)
C16 C17 C12 120.7(2)
C16 C17 H17 119.6
C12 C17 H17 119.6
C15 C16 C17 120.0(3)
C15 C16 H16 120.0
C17 C16 H16 120.0
C16 C15 C14 119.6(3)
C16 C15 H15 120.2
C14 C15 H15 120.2
O1 C1 C8 111.6(2)
O1 C1 C2 113.7(2)
C8 C1 C2 101.6(2)
O1 C1 H1A 109.9
C8 C1 H1A 109.9
C2 C1 H1A 109.9
C7 C8 C9 120.6(2)
C7 C8 C1 128.3(3)
C9 C8 C1 110.9(2)
C8 C7 C6 119.4(3)
C8 C7 H7 120.3
C6 C7 H7 120.3
C7 C6 C5 118.7(2)
C7 C6 H6 120.6
C5 C6 H6 120.6
C13 C14 C15 120.5(3)
C13 C14 H14 119.8
C15 C14 H14 119.8
C14 C13 C12 120.3(2)
C14 C13 H13 119.9
C12 C13 H13 119.9
C4 C9 C8 120.9(2)
C4 C9 C3 127.9(2)
C8 C9 C3 111.2(2)

loop_
_geom_bond_atom_site_label_1
_geom_bond_atom_site_label_2
_geom_bond_distance
Br1 C5 1.898(2)
O1 C1 1.423(3)
O1 H1 0.8400
N1 N2 1.347(3)
N1 C10 1.353(3)
N1 C2 1.458(3)
N2 N3 1.316(3)
N3 C11 1.367(3)
C5 C4 1.387(3)
C5 C6 1.396(4)
C4 C9 1.387(3)
C4 H4 0.9500
C3 C9 1.506(3)
C3 C2 1.543(3)
C3 H3A 0.9900
C3 H3B 0.9900
C2 C1 1.558(3)
C2 H2 1.0000
C10 C11 1.378(3)
C10 H10 0.9500
C11 C12 1.468(3)
C12 C17 1.390(3)
C12 C13 1.396(4)
C17 C16 1.389(4)
C17 H17 0.9500
C16 C15 1.383(4)
C16 H16 0.9500
C15 C14 1.394(4)
C15 H15 0.9500
C1 C8 1.512(4)
C1 H1A 1.0000
C8 C7 1.388(4)
C8 C9 1.394(4)
C7 C6 1.395(4)
C7 H7 0.9500
C6 H6 0.9500
C14 C13 1.380(4)
C14 H14 0.9500
C13 H13 0.9500

loop_
_geom_torsion_atom_site_label_1
_geom_torsion_atom_site_label_2
_geom_torsion_atom_site_label_3
_geom_torsion_atom_site_label_4
_geom_torsion
C10 N1 N2 N3 0.0(3)
C2 N1 N2 N3 178.1(2)
N1 N2 N3 C11 -0.4(3)
C6 C5 C4 C9 -0.3(3)
Br1 C5 C4 C9 178.87(16)
N2 N1 C2 C3 -133.5(2)
C10 N1 C2 C3 44.2(3)
N2 N1 C2 C1 105.0(2)
C10 N1 C2 C1 -77.3(3)
C9 C3 C2 N1 -151.30(19)
C9 C3 C2 C1 -25.7(2)
N2 N1 C10 C11 0.4(3)
C2 N1 C10 C11 -177.5(2)
N2 N3 C11 C10 0.6(3)
N2 N3 C11 C12 -178.3(2)
N1 C10 C11 N3 -0.6(3)
N1 C10 C11 C12 178.2(2)
N3 C11 C12 C17 158.3(2)
C10 C11 C12 C17 -20.3(4)
N3 C11 C12 C13 -22.1(4)
C10 C11 C12 C13 159.3(3)
C13 C12 C17 C16 0.1(4)
C11 C12 C17 C16 179.7(2)
C12 C17 C16 C15 0.1(4)
C17 C16 C15 C14 -0.6(5)
N1 C2 C1 O1 33.0(3)
C3 C2 C1 O1 -92.7(2)
N1 C2 C1 C8 152.98(19)
C3 C2 C1 C8 27.3(2)
O1 C1 C8 C7 -72.4(3)
C2 C1 C8 C7 166.1(2)
O1 C1 C8 C9 102.4(2)
C2 C1 C8 C9 -19.1(3)
C9 C8 C7 C6 -0.6(4)
C1 C8 C7 C6 173.6(2)
C8 C7 C6 C5 0.1(4)
C4 C5 C6 C7 0.4(4)
Br1 C5 C6 C7 -178.79(19)
C16 C15 C14 C13 0.9(5)
C15 C14 C13 C12 -0.7(4)
C17 C12 C13 C14 0.2(4)
C11 C12 C13 C14 -179.4(2)
C5 C4 C9 C8 -0.2(3)
C5 C4 C9 C3 -177.6(2)
C7 C8 C9 C4 0.7(4)
C1 C8 C9 C4 -174.5(2)
C7 C8 C9 C3 178.5(2)
C1 C8 C9 C3 3.3(3)
C2 C3 C9 C4 -168.2(2)
C2 C3 C9 C8 14.2(3)
